data_4000466
_journal_name_full 'Chemistry of Materials'
_journal_year 2004
_chemical_formula_sum 'In Na O7 P2'
_chemical_formula_weight 311.75
_space_group_IT_number 14
_symmetry_cell_setting monoclinic
_symmetry_space_group_name_Hall '-P 2ybc'
_symmetry_space_group_name_H-M 'P 1 21/c 1'
_atom_sites_solution_hydrogens geom
_atom_sites_solution_primary direct
_atom_sites_solution_secondary difmap
_cell_angle_alpha 90.00
_cell_angle_beta 112.136(3)
_cell_angle_gamma 90.00
_cell_formula_units_Z 4
_cell_length_a 7.5003(17)
_cell_length_b 8.1774(18)
_cell_length_c 9.835(2)
_cell_measurement_reflns_used 1031
_cell_measurement_temperature 293(2)
_cell_measurement_theta_max 25.05
_cell_measurement_theta_min 2.93
_cell_volume 558.8(2)
_diffrn_ambient_temperature 293(2)
_diffrn_detector_area_resol_mean ?
_diffrn_measurement_device_type 'CCD area detector'
_diffrn_measurement_method 'phi and omega scans'
_diffrn_radiation_monochromator graphite
_diffrn_radiation_source 'fine-focus sealed tube'
_diffrn_radiation_type MoK\a
_diffrn_radiation_wavelength 0.71073
_diffrn_reflns_av_R_equivalents 0.0200
_diffrn_reflns_av_sigmaI/netI 0.0293
_diffrn_reflns_limit_h_max 8
_diffrn_reflns_limit_h_min -8
_diffrn_reflns_limit_k_max 9
_diffrn_reflns_limit_k_min -5
_diffrn_reflns_limit_l_max 8
_diffrn_reflns_limit_l_min -11
_diffrn_reflns_number 1624
_diffrn_reflns_theta_max 25.05
_diffrn_reflns_theta_min 2.93
_diffrn_standards_decay_% 0
_diffrn_standards_interval_count 0
_diffrn_standards_interval_time .
_diffrn_standards_number 0
_exptl_absorpt_coefficient_mu 4.863
_exptl_absorpt_correction_T_max 1.0000
_exptl_absorpt_correction_T_min .7095
_exptl_absorpt_correction_type empirical
_exptl_absorpt_process_details 'SADABS (Sheldrick, 1996)'
_exptl_crystal_colour colorless
_exptl_crystal_density_diffrn 3.706
_exptl_crystal_density_meas ?
_exptl_crystal_density_method 'not measured'
_exptl_crystal_description block
_exptl_crystal_F_000 584
_exptl_crystal_size_max .26
_exptl_crystal_size_mid .18
_exptl_crystal_size_min .16
_refine_ls_extinction_coef 0.031(2)
_refine_ls_extinction_expression Fc^*^=kFc[1+0.001xFc^2^\l^3^/sin(2\q)]^-1/4^
_refine_ls_extinction_method SHELXL
_refine_ls_goodness_of_fit_ref 1.067
_refine_ls_hydrogen_treatment mixed
_refine_ls_matrix_type full
_refine_ls_number_parameters 101
_refine_ls_number_reflns 976
_refine_ls_number_restraints 0
_refine_ls_restrained_S_all 1.067
_refine_ls_R_factor_gt 0.0354
_refine_ls_shift/su_max 0.000
_refine_ls_shift/su_mean 0.000
_refine_ls_structure_factor_coef Fsqd
_refine_ls_weighting_details 'calc w=1/[\s^2^(Fo^2^)+(0.0678P)^2^+1.4511P] where P=(Fo^2^+2Fc^2^)/3'
_refine_ls_weighting_scheme calc
_refine_ls_wR_factor_gt 0.0954
_refine_ls_wR_factor_ref 0.1034
_reflns_number_gt 824
_reflns_number_total 976
_reflns_threshold_expression >2sigma(I)
_cod_depositor_comments
;
The following automatic conversions were performed:
'_symmetry_cell_setting' value 'Monoclinic' changed to 'monoclinic'
according to '/home/saulius/struct/CIF-dictionaries/cif_core.dic'
dictionary named 'cif_core.dic' version 2.4.1 from 2010-06-29.

Automatic conversion script
Id: cif_fix_enum 1527 2010-12-29 10:47:43Z saulius 
;
_cod_original_sg_symbol_H-M P2(1)/c
_cod_database_code 4000466
_refine_ls_r_factor_ref 0.0434

loop_
_symmetry_equiv_pos_as_xyz
'x, y, z'
'-x, y+1/2, -z+1/2'
'-x, -y, -z'
'x, -y-1/2, z-1/2'

loop_
_atom_site_label
_atom_site_type_symbol
_atom_site_fract_x
_atom_site_fract_y
_atom_site_fract_z
_atom_site_U_iso_or_equiv
_atom_site_adp_type
_atom_site_occupancy
_atom_site_symmetry_multiplicity
_atom_site_calc_flag
_atom_site_refinement_flags
_atom_site_disorder_assembly
_atom_site_disorder_group
In In 0.74432(5) -0.00465(4) 0.24997(4) 0.0068(3) Uani 1 1 d . . .
P1 P 0.6731(2) 0.21652(18) -0.04611(16) 0.0088(4) Uani 1 1 d . . .
P2 P 0.9264(2) -0.24794(18) 0.54005(16) 0.0082(4) Uani 1 1 d . . .
Na Na 1.2825(4) 0.0194(4) 0.2869(4) 0.0259(8) Uani 1 1 d . . .
O1 O 1.0281(6) 0.0896(5) 0.3720(4) 0.0115(9) Uani 1 1 d . . .
O2 O 0.8200(6) -0.2224(5) 0.3766(5) 0.0139(10) Uani 1 1 d . . .
O3 O 0.6257(6) 0.1095(5) 0.3954(5) 0.0132(10) Uani 1 1 d . . .
O4 O 0.8266(6) -0.1291(5) 0.0992(4) 0.0169(10) Uani 1 1 d . . .
O5 O 0.5401(6) 0.0902(5) -0.1448(4) 0.0125(10) Uani 1 1 d . . .
O6 O 0.6964(6) 0.2106(5) 0.1133(5) 0.0124(10) Uani 1 1 d . . .
O7 O 0.8720(5) 0.1660(5) -0.0617(4) 0.0130(10) Uani 1 1 d . . .

loop_
_atom_site_aniso_label
_atom_site_aniso_U_11
_atom_site_aniso_U_22
_atom_site_aniso_U_33
_atom_site_aniso_U_23
_atom_site_aniso_U_13
_atom_site_aniso_U_12
In 0.0070(4) 0.0085(4) 0.0034(4) -0.00054(14) 0.0002(3) -0.00005(14)
P1 0.0090(8) 0.0111(8) 0.0052(8) -0.0008(6) 0.0013(6) -0.0013(6)
P2 0.0068(8) 0.0106(8) 0.0048(8) 0.0002(5) -0.0004(6) -0.0007(6)
Na 0.0193(15) 0.0343(18) 0.0273(15) -0.0106(13) 0.0124(13) -0.0027(12)
O1 0.010(2) 0.012(2) 0.010(2) -0.0031(17) 0.0010(17) -0.0011(17)
O2 0.018(2) 0.013(2) 0.008(2) 0.0032(17) 0.0017(19) 0.0018(18)
O3 0.013(2) 0.014(2) 0.012(2) -0.0047(18) 0.0033(18) -0.0059(17)
O4 0.019(2) 0.020(2) 0.010(2) -0.0025(19) 0.0037(18) 0.0051(19)
O5 0.010(2) 0.018(2) 0.008(2) -0.0013(18) 0.0021(17) -0.0045(18)
O6 0.020(2) 0.010(2) 0.007(2) -0.0004(17) 0.0045(18) 0.0010(18)
O7 0.012(2) 0.013(2) 0.011(2) 0.0009(18) 0.0010(18) -0.0006(17)
